data_4020892
loop_
_publ_author_name
'N. Satish Kumar'
'K. Praveen Kumar'
'K. V. P. Pavan Kumar'
'Praveen Kommana'
'Jagadese J. Vittal'
'K. C. Kumara Swamy'

_publ_section_title
;
 Diverse Modes of Reactivity of Dialkyl Azodicarboxylates
 with P(III) Compounds: Synthesis, Structure,
 and Reactivity of Products Other than the Morrison-Brunn-Huisgen
 Intermediate in a Mitsunobu-Type Reaction
;
_journal_name_full 'Journal of Organic Chemistry'
_journal_page_first 1880
_journal_page_last 1889
_journal_paper_doi 10.1021/jo035634d
_journal_volume 69
_journal_year 2004
_chemical_formula_sum 'C97 H124 N6 O18 P2'
_chemical_formula_weight 1723.96
_space_group_IT_number 2
_symmetry_cell_setting triclinic
_symmetry_space_group_name_Hall '-P 1'
_symmetry_space_group_name_H-M 'P -1'
_cell_angle_alpha 80.273(2)
_cell_angle_beta 86.782(2)
_cell_angle_gamma 73.459(2)
_cell_formula_units_Z 1
_cell_length_a 9.6724(8)
_cell_length_b 11.9518(10)
_cell_length_c 22.0645(19)
_cell_measurement_temperature 298(2)
_cell_volume 2409.9(4)
_diffrn_ambient_temperature 298(2)
_exptl_crystal_density_diffrn 1.188
_cod_database_code 4020892

loop_
_symmetry_equiv_pos_as_xyz
'x, y, z'
'-x, -y, -z'

loop_
_atom_site_label
_atom_site_type_symbol
_atom_site_fract_x
_atom_site_fract_y
_atom_site_fract_z
_atom_site_U_iso_or_equiv
_atom_site_adp_type
_atom_site_occupancy
_atom_site_calc_flag
_atom_site_refinement_flags
_atom_site_disorder_assembly
_atom_site_disorder_group
P P 0.47403(11) 0.71032(10) 0.21526(5) 0.0437(3) Uani 1 d . . .
O1 O 0.4723(2) 0.5770(2) 0.21585(11) 0.0432(7) Uani 1 d . . .
O2 O 0.3482(2) 0.7909(2) 0.25116(11) 0.0434(7) Uani 1 d . . .
O3 O 0.3821(2) 0.7611(2) 0.14721(11) 0.0433(7) Uani 1 d . . .
O4 O 0.6117(2) 0.7530(2) 0.18233(12) 0.0480(7) Uani 1 d . . .
O5 O 0.4389(3) 0.5897(2) 0.35164(12) 0.0595(8) Uani 1 d . . .
O6 O 0.8528(3) 0.5956(2) 0.31068(13) 0.0606(9) Uani 1 d . . .
O7 O 0.9050(3) 0.4923(2) 0.40535(11) 0.0555(8) Uani 1 d . . .
O8 O 0.6849(3) 0.3431(3) 0.39245(13) 0.0594(8) Uani 1 d . . .
O9 O 0.5624(3) 0.3546(2) 0.48256(13) 0.0665(9) Uani 1 d . . .
N1 N 0.5807(3) 0.6691(3) 0.28057(15) 0.0463(10) Uani 1 d . . .
N2 N 0.6725(3) 0.5647(3) 0.37640(14) 0.0416(8) Uani 1 d . . .
N3 N 0.6396(4) 0.5072(3) 0.43389(16) 0.0451(9) Uani 1 d . . .
C1 C 0.3843(4) 0.5395(3) 0.18021(19) 0.0439(11) Uani 1 d . . .
C2 C 0.4497(4) 0.4642(4) 0.13838(19) 0.0497(11) Uani 1 d . . .
C3 C 0.3540(5) 0.4316(4) 0.1041(2) 0.0635(13) Uani 1 d . . .
H3 H 0.3918 0.3853 0.0739 0.076 Uiso 1 calc R . .
C4 C 0.2057(5) 0.4650(4) 0.1129(2) 0.0651(13) Uani 1 d . . .
C5 C 0.1503(4) 0.5317(4) 0.1583(2) 0.0566(12) Uani 1 d . . .
H5 H 0.0513 0.5524 0.1655 0.068 Uiso 1 calc R . .
C6 C 0.2375(4) 0.5688(3) 0.19364(19) 0.0433(11) Uani 1 d . . .
C7 C 0.1756(4) 0.6335(3) 0.24597(18) 0.0456(11) Uani 1 d . . .
H7A H 0.2497 0.6139 0.2769 0.055 Uiso 1 calc R . .
H7B H 0.0977 0.6025 0.2641 0.055 Uiso 1 calc R . .
C8 C 0.1178(4) 0.7675(3) 0.23281(17) 0.0405(10) Uani 1 d . . .
C9 C 0.2015(4) 0.8428(4) 0.23505(17) 0.0420(10) Uani 1 d . . .
C10 C 0.1472(4) 0.9661(4) 0.22861(17) 0.0432(10) Uani 1 d . . .
C11 C -0.0014(4) 1.0078(4) 0.21991(18) 0.0540(12) Uani 1 d . . .
H11 H -0.0437 1.0889 0.2164 0.065 Uiso 1 calc R . .
C12 C -0.0904(4) 0.9369(4) 0.21610(19) 0.0514(12) Uani 1 d . . .
C13 C -0.0284(4) 0.8167(4) 0.22281(17) 0.0456(11) Uani 1 d . . .
H13 H -0.0863 0.7673 0.2206 0.055 Uiso 1 calc R . .
C14 C 0.1089(5) 0.4272(5) 0.0736(2) 0.1026(19) Uani 1 d . . .
H14A H 0.0445 0.3922 0.0996 0.154 Uiso 1 calc R . .
H14B H 0.1670 0.3705 0.0497 0.154 Uiso 1 calc R . .
H14C H 0.0541 0.4950 0.0465 0.154 Uiso 1 calc R . .
C15 C -0.2520(4) 0.9898(4) 0.2077(2) 0.0771(15) Uani 1 d . . .
H15A H -0.2721 1.0217 0.1652 0.116 Uiso 1 calc R . .
H15B H -0.2862 1.0516 0.2321 0.116 Uiso 1 calc R . .
H15C H -0.2999 0.9294 0.2205 0.116 Uiso 1 calc R . .
C16 C 0.6131(4) 0.4160(4) 0.1288(2) 0.0649(14) Uani 1 d . . .
C17 C 0.6871(6) 0.3680(8) 0.1891(3) 0.251(6) Uani 1 d . . .
H17A H 0.7784 0.3125 0.1830 0.376 Uiso 1 calc R . .
H17B H 0.6283 0.3291 0.2164 0.376 Uiso 1 calc R . .
H17C H 0.7023 0.4317 0.2067 0.376 Uiso 1 calc R . .
C18 C 0.6468(6) 0.3083(6) 0.0991(4) 0.188(4) Uani 1 d . . .
H18A H 0.6303 0.3310 0.0557 0.281 Uiso 1 calc R . .
H18B H 0.5858 0.2599 0.1163 0.281 Uiso 1 calc R . .
H18C H 0.7459 0.2645 0.1061 0.281 Uiso 1 calc R . .
C19 C 0.6748(6) 0.5009(6) 0.0939(5) 0.244(6) Uani 1 d . . .
H19A H 0.7215 0.4711 0.0580 0.366 Uiso 1 calc R . .
H19B H 0.7442 0.5163 0.1184 0.366 Uiso 1 calc R . .
H19C H 0.6003 0.5729 0.0816 0.366 Uiso 1 calc R . .
C20 C 0.2384(5) 1.0504(4) 0.2336(2) 0.0582(12) Uani 1 d . . .
C21 C 0.1470(5) 1.1790(4) 0.2264(2) 0.0918(18) Uani 1 d . . .
H21A H 0.2065 1.2285 0.2320 0.138 Uiso 1 calc R . .
H21B H 0.0711 1.1869 0.2567 0.138 Uiso 1 calc R . .
H21C H 0.1060 1.2026 0.1860 0.138 Uiso 1 calc R . .
C22 C 0.3508(5) 1.0421(4) 0.1812(2) 0.0855(16) Uani 1 d . . .
H22A H 0.4201 0.9657 0.1877 0.128 Uiso 1 calc R . .
H22B H 0.3991 1.1023 0.1805 0.128 Uiso 1 calc R . .
H22C H 0.3035 1.0532 0.1426 0.128 Uiso 1 calc R . .
C23 C 0.3119(6) 1.0199(4) 0.2961(2) 0.111(2) Uani 1 d . . .
H23A H 0.3749 0.9408 0.3007 0.166 Uiso 1 calc R . .
H23B H 0.2400 1.0255 0.3281 0.166 Uiso 1 calc R . .
H23C H 0.3669 1.0743 0.2987 0.166 Uiso 1 calc R . .
C24 C 0.5986(4) 0.7911(3) 0.11934(19) 0.0448(11) Uani 1 d . . .
C25 C 0.4657(4) 0.7934(3) 0.09974(19) 0.0431(10) Uani 1 d . . .
C26 C 0.4316(4) 0.8256(3) 0.03837(19) 0.0523(12) Uani 1 d . . .
H26 H 0.3414 0.8290 0.0244 0.063 Uiso 1 calc R . .
C27 C 0.5371(5) 0.8527(4) -0.0018(2) 0.0658(13) Uani 1 d . . .
H27 H 0.5181 0.8729 -0.0437 0.079 Uiso 1 calc R . .
C28 C 0.6700(5) 0.8503(4) 0.0193(2) 0.0711(14) Uani 1 d . . .
H28 H 0.7383 0.8703 -0.0085 0.085 Uiso 1 calc R . .
C29 C 0.7031(4) 0.8187(4) 0.0810(2) 0.0600(13) Uani 1 d . . .
H29 H 0.7924 0.8163 0.0956 0.072 Uiso 1 calc R . .
C30 C 0.5523(4) 0.6079(3) 0.33473(19) 0.0446(11) Uani 1 d . . .
C31 C 0.8161(4) 0.5524(4) 0.3603(2) 0.0464(11) Uani 1 d . . .
C32 C 1.0599(4) 0.4727(4) 0.3892(2) 0.0640(14) Uani 1 d . . .
H32 H 1.0731 0.5441 0.3633 0.077 Uiso 1 calc R . .
C33 C 1.1416(4) 0.4513(5) 0.4474(2) 0.103(2) Uani 1 d . . .
H33A H 1.1148 0.5216 0.4659 0.155 Uiso 1 calc R . .
H33B H 1.2431 0.4308 0.4385 0.155 Uiso 1 calc R . .
H33C H 1.1193 0.3876 0.4752 0.155 Uiso 1 calc R . .
C34 C 1.1057(5) 0.3723(5) 0.3539(2) 0.105(2) Uani 1 d . . .
H34A H 1.0922 0.3022 0.3789 0.158 Uiso 1 calc R . .
H34B H 1.2058 0.3596 0.3428 0.158 Uiso 1 calc R . .
H34C H 1.0489 0.3905 0.3174 0.158 Uiso 1 calc R . .
C35 C 0.6221(4) 0.3972(4) 0.4386(2) 0.0471(11) Uani 1 d . . .
C36 C 0.6753(5) 0.2234(4) 0.3927(2) 0.0754(14) Uani 1 d . . .
H36 H 0.6827 0.1810 0.4350 0.090 Uiso 1 calc R . .
C37 C 0.8042(5) 0.1662(4) 0.3559(2) 0.0962(18) Uani 1 d . . .
H37A H 0.8078 0.0851 0.3561 0.144 Uiso 1 calc R . .
H37B H 0.8907 0.1700 0.3738 0.144 Uiso 1 calc R . .
H37C H 0.7964 0.2072 0.3143 0.144 Uiso 1 calc R . .
C38 C 0.5347(5) 0.2290(5) 0.3666(3) 0.133(2) Uani 1 d . . .
H38A H 0.4578 0.2635 0.3931 0.200 Uiso 1 calc R . .
H38B H 0.5318 0.1506 0.3634 0.200 Uiso 1 calc R . .
H38C H 0.5237 0.2765 0.3266 0.200 Uiso 1 calc R . .
C39 C 0.9467(11) 0.8406(7) 0.4376(6) 0.177(4) Uani 1 d D . .
C40 C 0.8929(17) 0.8828(9) 0.4912(4) 0.211(7) Uani 1 d D . .
H40 H 0.9428 0.8987 0.5221 0.253 Uiso 1 calc R . .
C41 C 0.7458(16) 0.8957(14) 0.4879(8) 0.283(9) Uani 1 d D . .
H41 H 0.7026 0.9372 0.5193 0.339 Uiso 1 calc R . .
C42 C 0.6340(16) 0.874(2) 0.4584(9) 0.367(15) Uani 1 d D . .
H42 H 0.5380 0.8779 0.4678 0.441 Uiso 1 calc R . .
C43 C 0.7264(16) 0.8448(9) 0.4093(6) 0.202(6) Uani 1 d D . .
H43 H 0.6725 0.8386 0.3771 0.243 Uiso 1 calc R . .
C44 C 0.8708(17) 0.8214(8) 0.3912(4) 0.163(4) Uani 1 d D . .
H44 H 0.9090 0.7972 0.3543 0.196 Uiso 1 calc R . .
C45 C 1.1043(11) 0.8156(8) 0.4212(5) 0.263(6) Uani 1 d D . .
H45A H 1.1353 0.7432 0.4045 0.395 Uiso 1 calc R . .
H45B H 1.1589 0.8085 0.4573 0.395 Uiso 1 calc R . .
H45C H 1.1193 0.8793 0.3911 0.395 Uiso 1 calc R . .
C46 C 1.0385(6) -0.0569(8) 0.0584(3) 0.101(2) Uani 1 d D . .
H46 H 1.0645 -0.0943 0.0983 0.121 Uiso 1 calc R . .
C47 C 0.9999(6) 0.0664(8) 0.0453(3) 0.100(2) Uani 1 d D . .
H47 H 1.0000 0.1105 0.0762 0.120 Uiso 1 calc R . .
C48 C 0.9614(5) 0.1229(6) -0.0143(4) 0.095(2) Uani 1 d D . .
C49 C 0.9222(10) 0.2540(7) -0.0280(5) 0.102(4) Uani 0.50 d PD . .
H49A H 0.9852 0.2821 -0.0062 0.153 Uiso 0.50 calc PR . .
H49B H 0.8243 0.2860 -0.0153 0.153 Uiso 0.50 calc PR . .
H49C H 0.9316 0.2786 -0.0714 0.153 Uiso 0.50 calc PR . .
HN1 H 0.672(3) 0.661(2) 0.2748(13) 0.021(10) Uiso 1 d . . .
HN3 H 0.581(4) 0.563(3) 0.4599(19) 0.079(16) Uiso 1 d . . .

loop_
_atom_site_aniso_label
_atom_site_aniso_U_11
_atom_site_aniso_U_22
_atom_site_aniso_U_33
_atom_site_aniso_U_23
_atom_site_aniso_U_13
_atom_site_aniso_U_12
P 0.0354(6) 0.0526(8) 0.0418(7) -0.0007(6) -0.0015(5) -0.0142(6)
O1 0.0399(15) 0.0392(17) 0.0495(18) -0.0020(13) -0.0048(13) -0.0116(13)
O2 0.0334(15) 0.0478(17) 0.0479(18) -0.0071(13) -0.0025(13) -0.0095(13)
O3 0.0354(15) 0.0538(18) 0.0382(17) 0.0050(13) -0.0026(13) -0.0153(13)
O4 0.0361(15) 0.0648(19) 0.0452(19) -0.0021(15) 0.0004(14) -0.0214(14)
O5 0.0403(17) 0.088(2) 0.0491(19) 0.0017(16) -0.0015(15) -0.0239(17)
O6 0.0430(17) 0.088(2) 0.047(2) 0.0122(17) -0.0048(15) -0.0242(16)
O7 0.0392(16) 0.075(2) 0.0451(19) 0.0041(16) -0.0061(15) -0.0118(15)
O8 0.072(2) 0.057(2) 0.053(2) -0.0169(16) 0.0136(17) -0.0213(17)
O9 0.083(2) 0.062(2) 0.053(2) -0.0026(17) 0.0233(18) -0.0269(18)
N1 0.031(2) 0.067(3) 0.039(2) 0.0053(18) -0.0040(18) -0.0184(19)
N2 0.0332(19) 0.053(2) 0.037(2) -0.0008(17) -0.0031(17) -0.0114(17)
N3 0.048(2) 0.052(3) 0.034(2) -0.005(2) 0.0006(18) -0.013(2)
C1 0.044(3) 0.042(3) 0.046(3) -0.001(2) -0.009(2) -0.016(2)
C2 0.050(3) 0.049(3) 0.045(3) -0.003(2) -0.004(2) -0.008(2)
C3 0.060(3) 0.074(3) 0.057(3) -0.025(3) 0.001(3) -0.012(3)
C4 0.065(3) 0.071(3) 0.065(4) -0.019(3) -0.013(3) -0.021(3)
C5 0.040(3) 0.066(3) 0.065(3) -0.011(3) -0.004(2) -0.015(2)
C6 0.042(3) 0.040(3) 0.046(3) 0.000(2) 0.000(2) -0.012(2)
C7 0.037(2) 0.053(3) 0.048(3) -0.006(2) 0.004(2) -0.016(2)
C8 0.036(2) 0.042(3) 0.042(3) -0.005(2) 0.001(2) -0.010(2)
C9 0.033(2) 0.055(3) 0.038(3) -0.009(2) 0.0029(19) -0.013(2)
C10 0.046(3) 0.044(3) 0.039(3) -0.008(2) 0.004(2) -0.011(2)
C11 0.052(3) 0.041(3) 0.068(3) -0.014(2) -0.005(2) -0.007(2)
C12 0.040(2) 0.051(3) 0.062(3) -0.014(2) -0.002(2) -0.008(2)
C13 0.040(2) 0.046(3) 0.054(3) -0.009(2) 0.000(2) -0.015(2)
C14 0.082(4) 0.143(5) 0.102(5) -0.050(4) -0.019(3) -0.042(4)
C15 0.041(3) 0.065(3) 0.123(5) -0.025(3) -0.007(3) -0.006(2)
C16 0.044(3) 0.068(4) 0.076(4) -0.025(3) -0.003(3) 0.002(3)
C17 0.105(5) 0.402(13) 0.139(7) -0.111(8) -0.064(5) 0.147(7)
C18 0.068(4) 0.152(6) 0.366(12) -0.166(7) 0.018(5) 0.001(4)
C19 0.068(4) 0.100(5) 0.497(16) 0.055(7) 0.132(7) 0.001(4)
C20 0.057(3) 0.050(3) 0.074(4) -0.018(3) 0.001(3) -0.020(3)
C21 0.078(3) 0.052(3) 0.156(5) -0.040(3) 0.016(3) -0.023(3)
C22 0.078(3) 0.068(4) 0.119(5) -0.018(3) 0.026(3) -0.037(3)
C23 0.140(5) 0.097(4) 0.114(5) -0.022(4) -0.050(4) -0.052(4)
C24 0.043(3) 0.056(3) 0.038(3) -0.004(2) 0.000(2) -0.019(2)
C25 0.041(3) 0.046(3) 0.041(3) -0.003(2) 0.005(2) -0.013(2)
C26 0.054(3) 0.065(3) 0.040(3) -0.005(2) -0.002(2) -0.022(2)
C27 0.068(3) 0.090(4) 0.041(3) -0.002(3) 0.005(3) -0.030(3)
C28 0.062(3) 0.097(4) 0.054(3) 0.006(3) 0.011(3) -0.036(3)
C29 0.053(3) 0.083(4) 0.052(3) -0.009(3) 0.002(3) -0.033(3)
C30 0.037(3) 0.049(3) 0.046(3) -0.008(2) 0.001(2) -0.010(2)
C31 0.043(3) 0.050(3) 0.048(3) -0.006(2) -0.008(3) -0.014(2)
C32 0.035(3) 0.100(4) 0.049(3) -0.002(3) 0.001(2) -0.011(3)
C33 0.055(3) 0.179(6) 0.073(4) -0.021(4) -0.014(3) -0.025(3)
C34 0.075(4) 0.128(5) 0.098(5) -0.044(4) -0.009(3) 0.009(4)
C35 0.048(3) 0.048(3) 0.041(3) -0.003(2) -0.001(2) -0.009(2)
C36 0.089(4) 0.062(4) 0.078(4) -0.025(3) 0.017(3) -0.021(3)
C37 0.111(4) 0.072(4) 0.108(5) -0.038(3) 0.011(4) -0.018(3)
C38 0.086(4) 0.149(6) 0.194(7) -0.077(5) -0.004(4) -0.050(4)
C39 0.244(12) 0.088(6) 0.200(13) 0.016(7) -0.042(11) -0.066(8)
C40 0.44(2) 0.133(8) 0.062(6) -0.022(5) -0.033(9) -0.082(12)
C41 0.266(19) 0.123(10) 0.39(2) 0.044(11) 0.133(18) -0.024(15)
C42 0.31(2) 0.173(14) 0.53(4) 0.088(18) 0.17(2) -0.045(17)
C43 0.298(17) 0.091(8) 0.218(14) 0.021(8) -0.026(13) -0.078(13)
C44 0.302(15) 0.084(6) 0.106(7) -0.021(5) 0.003(10) -0.055(10)
C45 0.268(13) 0.187(10) 0.320(16) 0.031(9) 0.001(12) -0.081(11)
C46 0.064(4) 0.179(8) 0.061(5) 0.001(5) 0.002(3) -0.048(5)
C47 0.075(4) 0.172(7) 0.076(6) -0.043(5) 0.021(4) -0.060(5)
C48 0.044(3) 0.168(6) 0.074(5) -0.012(6) 0.012(3) -0.035(4)
C49 0.071(7) 0.095(9) 0.136(11) -0.014(8) 0.021(7) -0.024(7)

loop_
_geom_bond_atom_site_label_1
_geom_bond_atom_site_label_2
_geom_bond_distance
_geom_bond_site_symmetry_2
_geom_bond_publ_flag
P O2 1.587(3) . ?
P O1 1.596(2) . ?
P O4 1.648(2) . ?
P O3 1.717(2) . ?
P N1 1.738(3) . ?
O1 C1 1.399(4) . ?
O2 C9 1.417(4) . ?
O3 C25 1.358(4) . ?
O4 C24 1.389(4) . ?
O5 C30 1.205(4) . ?
O6 C31 1.210(4) . ?
O7 C31 1.321(4) . ?
O7 C32 1.481(4) . ?
O8 C35 1.324(5) . ?
O8 C36 1.459(5) . ?
O9 C35 1.213(4) . ?
N1 C30 1.349(5) . ?
N2 C31 1.386(5) . ?
N2 N3 1.403(4) . ?
N2 C30 1.443(4) . ?
N3 C35 1.359(5) . ?
C1 C6 1.390(5) . ?
C1 C2 1.397(5) . ?
C2 C3 1.402(5) . ?
C2 C16 1.535(5) . ?
C3 C4 1.386(5) . ?
C4 C5 1.376(5) . ?
C4 C14 1.516(5) . ?
C5 C6 1.385(5) . ?
C6 C7 1.501(5) . ?
C7 C8 1.520(5) . ?
C8 C9 1.379(5) . ?
C8 C13 1.382(4) . ?
C9 C10 1.402(5) . ?
C10 C11 1.394(5) . ?
C10 C20 1.536(5) . ?
C11 C12 1.383(5) . ?
C12 C13 1.375(5) . ?
C12 C15 1.520(5) . ?
C16 C19 1.417(7) . ?
C16 C18 1.488(6) . ?
C16 C17 1.493(7) . ?
C20 C21 1.526(5) . ?
C20 C23 1.527(5) . ?
C20 C22 1.538(5) . ?
C24 C29 1.358(5) . ?
C24 C25 1.371(4) . ?
C25 C26 1.376(5) . ?
C26 C27 1.386(5) . ?
C27 C28 1.383(5) . ?
C28 C29 1.380(5) . ?
C32 C34 1.488(6) . ?
C32 C33 1.492(5) . ?
C36 C38 1.486(6) . ?
C36 C37 1.507(6) . ?
C39 C44 1.380(5) . ?
C39 C40 1.382(5) . ?
C39 C45 1.503(5) . ?
C40 C41 1.392(5) . ?
C41 C42 1.397(5) . ?
C41 C43 1.97(2) . ?
C42 C43 1.392(5) . ?
C43 C44 1.393(5) . ?
C46 C48 1.353(7) 2_755 ?
C46 C47 1.396(4) . ?
C47 C48 1.393(4) . ?
C48 C46 1.353(7) 2_755 ?
C48 C49 1.484(5) . ?
